data_4340559
loop_
_publ_author_name
'Langeslay, Ryan R.'
'Walensky, Justin R.'
'Ziller, Joseph W.'
'Evans, William J.'

_publ_section_title
;
 Reactivity of Organothorium Complexes with TEMPO.
;
_journal_issue 16
_journal_name_full 'Inorganic chemistry'
_journal_page_first 8455
_journal_page_last 8463
_journal_paper_doi 10.1021/ic501034b
_journal_volume 53
_journal_year 2014
_chemical_formula_sum 'C29 H48 Br N O Th'
_chemical_formula_weight 738.63
_chemical_name_systematic
; 
 ? 
;
_space_group_crystal_system monoclinic
_space_group_IT_number 14
_space_group_name_Hall '-P 2ybc'
_space_group_name_H-M_alt 'P 1 21/c 1'
_symmetry_space_group_name_Hall '-P 2ybc'
_symmetry_space_group_name_H-M 'P 1 21/c 1'
_atom_sites_solution_hydrogens mixed
_atom_sites_solution_primary direct
_atom_sites_solution_secondary difmap
_audit_creation_method SHELXL-2013
_cell_angle_alpha 90
_cell_angle_beta 104.5528(5)
_cell_angle_gamma 90
_cell_formula_units_Z 4
_cell_length_a 15.5047(7)
_cell_length_b 11.0815(5)
_cell_length_c 17.4222(8)
_cell_measurement_reflns_used 9969
_cell_measurement_temperature 103(2)
_cell_measurement_theta_max 28.64
_cell_measurement_theta_min 2.28
_cell_volume 2897.4(2)
_computing_cell_refinement 'Bruker SAINT 7.53a, 2007'
_computing_data_collection 'Bruker APEX2 2008.3-0, 2008'
_computing_data_reduction 'Bruker SAINT 7.53a, 2007'
_computing_molecular_graphics 'Bruker SHELXTL'
_computing_publication_material 'Bruker SHELXTL'
_computing_structure_refinement 'SHELXL-2013 (Sheldrick, 2013)'
_computing_structure_solution 'Bruker SHELXTL 6.12, 2001'
_diffrn_ambient_temperature 103(2)
_diffrn_measured_fraction_theta_full 1.000
_diffrn_measured_fraction_theta_max 0.982
_diffrn_measurement_device_type 'Bruker SMART APEX II CCD'
_diffrn_measurement_method '\f and \w scans'
_diffrn_radiation_type MoK\a
_diffrn_radiation_wavelength 0.71073
_diffrn_reflns_av_R_equivalents 0.0225
_diffrn_reflns_av_unetI/netI 0.0176
_diffrn_reflns_Laue_measured_fraction_full 1.000
_diffrn_reflns_Laue_measured_fraction_max 0.982
_diffrn_reflns_limit_h_max 20
_diffrn_reflns_limit_h_min -20
_diffrn_reflns_limit_k_max 14
_diffrn_reflns_limit_k_min -14
_diffrn_reflns_limit_l_max 23
_diffrn_reflns_limit_l_min -23
_diffrn_reflns_number 33874
_diffrn_reflns_point_group_measured_fraction_full 1.000
_diffrn_reflns_point_group_measured_fraction_max 0.982
_diffrn_reflns_theta_full 25.242
_diffrn_reflns_theta_max 28.280
_diffrn_reflns_theta_min 2.199
_diffrn_source 'fine-focus sealed tube'
_exptl_absorpt_coefficient_mu 6.546
_exptl_absorpt_correction_T_max 0.6037
_exptl_absorpt_correction_T_min 0.4380
_exptl_absorpt_correction_type multi-scan
_exptl_absorpt_process_details 'Bruker SADABS 2008/1'
_exptl_crystal_colour colorless
_exptl_crystal_density_diffrn 1.693
_exptl_crystal_density_meas ?
_exptl_crystal_density_method none
_exptl_crystal_description prism
_exptl_crystal_F_000 1448
_exptl_crystal_size_max 0.150
_exptl_crystal_size_mid 0.140
_exptl_crystal_size_min 0.060
_refine_diff_density_max 1.039
_refine_diff_density_min -0.481
_refine_diff_density_rms 0.083
_refine_ls_extinction_method none
_refine_ls_goodness_of_fit_ref 1.021
_refine_ls_hydrogen_treatment mixed
_refine_ls_matrix_type full
_refine_ls_number_parameters 468
_refine_ls_number_reflns 7062
_refine_ls_number_restraints 0
_refine_ls_restrained_S_all 1.021
_refine_ls_R_factor_all 0.0195
_refine_ls_R_factor_gt 0.0156
_refine_ls_shift/su_max 0.006
_refine_ls_shift/su_mean 0.000
_refine_ls_structure_factor_coef Fsqd
_refine_ls_weighting_details 'w=1/[\s^2^(Fo^2^)+(0.0215P)^2^+1.4179P] where P=(Fo^2^+2Fc^2^)/3'
_refine_ls_weighting_scheme calc
_refine_ls_wR_factor_gt 0.0367
_refine_ls_wR_factor_ref 0.0381
_reflns_Friedel_coverage 0.000
_reflns_number_gt 6401
_reflns_number_total 7062
_reflns_threshold_expression 'I > 2\s(I)'
_cod_data_source_file ic501034b_si_002.cif
_cod_data_source_block jrw55
_cod_depositor_comments
;Adding full bibliography for 4340558--4340566.cif.

The following automatic conversions were performed:

'_exptl_crystal_density_meas' value 'none' was changed to '?' - the
value is perceived as not measured.

Automatic conversion script
Id: cif_fix_values 3008 2015-01-20 13:52:24Z robertas 
;
_cod_database_code 4340559
_shelx_space_group_comment
; 
The symmetry employed for this shelxl refinement is uniquely defined 
by the following loop, which should always be used as a source of 
symmetry information in preference to the above space-group names. 
They are only intended as comments. 
;
_shelx_estimated_absorpt_t_min 0.440
_shelx_estimated_absorpt_t_max 0.695
_shelxl_version_number 2013-3

loop_
_space_group_symop_operation_xyz
'x, y, z'
'-x, y+1/2, -z+1/2'
'-x, -y, -z'
'x, -y-1/2, z-1/2'

loop_
_atom_site_label
_atom_site_type_symbol
_atom_site_fract_x
_atom_site_fract_y
_atom_site_fract_z
_atom_site_U_iso_or_equiv
_atom_site_adp_type
_atom_site_occupancy
_atom_site_site_symmetry_order
_atom_site_calc_flag
_atom_site_refinement_flags_posn
_atom_site_refinement_flags_adp
Th1 Th 0.26014(2) 0.55517(2) -0.83416(2) 0.01044(3) Uani 1 1 d . .
Br1 Br 0.11969(2) 0.71301(2) -0.90668(2) 0.01843(5) Uani 1 1 d . .
O1 O 0.20846(9) 0.51138(13) -0.73636(8) 0.0144(3) Uani 1 1 d . .
N1 N 0.19255(11) 0.51000(16) -0.65820(9) 0.0133(3) Uani 1 1 d . .
C1 C 0.17745(13) 0.35493(17) -0.91802(11) 0.0138(4) Uani 1 1 d . .
C2 C 0.26443(13) 0.31433(17) -0.88009(11) 0.0144(4) Uani 1 1 d . .
C3 C 0.32546(14) 0.36870(18) -0.91858(12) 0.0154(4) Uani 1 1 d . .
C4 C 0.27604(14) 0.44339(18) -0.97991(12) 0.0151(4) Uani 1 1 d . .
C5 C 0.18471(14) 0.43503(17) -0.98023(12) 0.0142(4) Uani 1 1 d . .
C6 C 0.09132(15) 0.3136(2) -0.90196(13) 0.0184(4) Uani 1 1 d . .
C7 C 0.28859(17) 0.2125(2) -0.82128(14) 0.0207(4) Uani 1 1 d . .
C8 C 0.42002(15) 0.3269(2) -0.90726(14) 0.0218(4) Uani 1 1 d . .
C9 C 0.30927(16) 0.5091(2) -1.04270(13) 0.0209(4) Uani 1 1 d . .
C10 C 0.10922(16) 0.4852(2) -1.04356(13) 0.0198(4) Uani 1 1 d . .
C11 C 0.37886(13) 0.69117(18) -0.71839(12) 0.0158(4) Uani 1 1 d . .
C12 C 0.33692(14) 0.77786(18) -0.77578(12) 0.0160(4) Uani 1 1 d . .
C13 C 0.36653(15) 0.75734(19) -0.84578(12) 0.0187(4) Uani 1 1 d . .
C14 C 0.42704(14) 0.6595(2) -0.83141(12) 0.0195(4) Uani 1 1 d . .
C15 C 0.43291(13) 0.61580(19) -0.75310(12) 0.0169(4) Uani 1 1 d . .
C16 C 0.37240(15) 0.6861(2) -0.63381(12) 0.0187(4) Uani 1 1 d . .
C17 C 0.28080(16) 0.8815(2) -0.76113(15) 0.0218(5) Uani 1 1 d . .
C18 C 0.34339(17) 0.8325(2) -0.92011(13) 0.0275(5) Uani 1 1 d . .
H18A H 0.3946 0.8829 -0.9226 0.041 Uiso 1 1 calc R U
H18B H 0.2923 0.8842 -0.9196 0.041 Uiso 1 1 calc R U
H18C H 0.3283 0.7794 -0.9665 0.041 Uiso 1 1 calc R U
C19 C 0.48871(17) 0.6267(3) -0.88254(16) 0.0294(6) Uani 1 1 d . .
C20 C 0.49270(15) 0.5163(2) -0.71127(14) 0.0246(5) Uani 1 1 d . .
H20A H 0.5399 0.5508 -0.6686 0.037 Uiso 1 1 calc R U
H20B H 0.5195 0.4745 -0.7492 0.037 Uiso 1 1 calc R U
H20C H 0.4577 0.4589 -0.6888 0.037 Uiso 1 1 calc R U
C21 C 0.20898(14) 0.38550(18) -0.62549(12) 0.0157(4) Uani 1 1 d . .
C22 C 0.19478(16) 0.3896(2) -0.54136(13) 0.0203(4) Uani 1 1 d . .
C23 C 0.10412(17) 0.4399(2) -0.53915(14) 0.0234(5) Uani 1 1 d . .
C24 C 0.09263(16) 0.5643(2) -0.57674(13) 0.0197(4) Uani 1 1 d . .
C25 C 0.10456(14) 0.56801(18) -0.66179(12) 0.0158(4) Uani 1 1 d . .
C26 C 0.30755(15) 0.3577(2) -0.61802(14) 0.0207(4) Uani 1 1 d . .
C27 C 0.15165(16) 0.2857(2) -0.67465(13) 0.0194(4) Uani 1 1 d . .
C28 C 0.11282(16) 0.7005(2) -0.68324(14) 0.0204(4) Uani 1 1 d . .
C29 C 0.02387(15) 0.5133(2) -0.72153(14) 0.0212(4) Uani 1 1 d . .
H6A H 0.0489(16) 0.295(2) -0.9502(14) 0.017(6) Uiso 1 1 d . .
H6B H 0.0626(17) 0.374(2) -0.8757(15) 0.029(7) Uiso 1 1 d . .
H6C H 0.0993(18) 0.239(3) -0.8708(17) 0.036(8) Uiso 1 1 d . .
H7A H 0.293(2) 0.138(3) -0.8485(18) 0.044(8) Uiso 1 1 d . .
H7B H 0.2455(17) 0.200(2) -0.7890(15) 0.025(7) Uiso 1 1 d . .
H7C H 0.3416(19) 0.223(2) -0.7873(16) 0.026(7) Uiso 1 1 d . .
H8A H 0.4212(18) 0.242(3) -0.9250(16) 0.032(7) Uiso 1 1 d . .
H8B H 0.4535(17) 0.326(2) -0.8563(16) 0.027(7) Uiso 1 1 d . .
H8C H 0.4467(19) 0.374(3) -0.9358(17) 0.036(8) Uiso 1 1 d . .
H9A H 0.281(2) 0.474(3) -1.0964(19) 0.041(8) Uiso 1 1 d . .
H9B H 0.3716(19) 0.499(2) -1.0342(15) 0.026(7) Uiso 1 1 d . .
H9C H 0.297(2) 0.591(3) -1.0472(18) 0.045(9) Uiso 1 1 d . .
H10A H 0.100(3) 0.440(3) -1.090(2) 0.065(12) Uiso 1 1 d . .
H10B H 0.121(2) 0.566(3) -1.0576(18) 0.037(8) Uiso 1 1 d . .
H10C H 0.061(3) 0.493(3) -1.027(2) 0.064(11) Uiso 1 1 d . .
H16A H 0.3788(17) 0.766(2) -0.6109(15) 0.027(7) Uiso 1 1 d . .
H16B H 0.4237(17) 0.639(2) -0.6003(15) 0.023(6) Uiso 1 1 d . .
H16C H 0.3182(17) 0.650(2) -0.6226(15) 0.027(7) Uiso 1 1 d . .
H17A H 0.316(2) 0.951(3) -0.7407(18) 0.041(9) Uiso 1 1 d . .
H17B H 0.245(2) 0.861(3) -0.7265(19) 0.049(9) Uiso 1 1 d . .
H17C H 0.237(2) 0.907(3) -0.807(2) 0.053(9) Uiso 1 1 d . .
H19A H 0.538(2) 0.684(3) -0.8717(18) 0.048(9) Uiso 1 1 d . .
H19B H 0.461(2) 0.624(3) -0.9375(19) 0.046(9) Uiso 1 1 d . .
H19C H 0.516(2) 0.553(3) -0.870(2) 0.045(10) Uiso 1 1 d . .
H22A H 0.2044(16) 0.314(2) -0.5201(14) 0.021(6) Uiso 1 1 d . .
H22B H 0.2411(18) 0.440(2) -0.5100(15) 0.020(6) Uiso 1 1 d . .
H23A H 0.0589(18) 0.389(3) -0.5655(16) 0.028(7) Uiso 1 1 d . .
H23B H 0.0992(19) 0.444(2) -0.4866(18) 0.032(8) Uiso 1 1 d . .
H24A H 0.1355(16) 0.622(2) -0.5451(14) 0.018(6) Uiso 1 1 d . .
H24B H 0.035(2) 0.598(3) -0.5776(18) 0.042(8) Uiso 1 1 d . .
H26A H 0.3196(15) 0.347(2) -0.6686(14) 0.016(6) Uiso 1 1 d . .
H26B H 0.3245(18) 0.283(3) -0.5891(16) 0.033(7) Uiso 1 1 d . .
H26C H 0.3447(18) 0.423(2) -0.5913(15) 0.022(7) Uiso 1 1 d . .
H27A H 0.1458(17) 0.300(2) -0.7287(16) 0.027(7) Uiso 1 1 d . .
H27B H 0.0900(17) 0.282(2) -0.6651(15) 0.025(7) Uiso 1 1 d . .
H27C H 0.1793(17) 0.210(2) -0.6612(15) 0.023(6) Uiso 1 1 d . .
H28A H 0.1182(15) 0.711(2) -0.7364(14) 0.016(6) Uiso 1 1 d . .
H28B H 0.1641(17) 0.738(2) -0.6505(14) 0.019(6) Uiso 1 1 d . .
H28C H 0.0611(17) 0.744(2) -0.6777(14) 0.020(6) Uiso 1 1 d . .
H29A H 0.0381(18) 0.505(3) -0.7717(16) 0.027(7) Uiso 1 1 d . .
H29B H -0.026(2) 0.567(2) -0.7255(17) 0.033(8) Uiso 1 1 d . .
H29C H 0.006(2) 0.441(2) -0.7044(17) 0.032(8) Uiso 1 1 d . .

loop_
_atom_site_aniso_label
_atom_site_aniso_U_11
_atom_site_aniso_U_22
_atom_site_aniso_U_33
_atom_site_aniso_U_23
_atom_site_aniso_U_13
_atom_site_aniso_U_12
Th1 0.01066(4) 0.01103(4) 0.01016(4) 0.00009(2) 0.00362(3) -0.00043(2)
Br1 0.01866(10) 0.01688(10) 0.01797(10) 0.00168(8) 0.00126(8) 0.00371(8)
O1 0.0176(7) 0.0157(7) 0.0118(6) 0.0005(5) 0.0071(6) -0.0005(6)
N1 0.0153(8) 0.0160(8) 0.0105(7) 0.0010(6) 0.0070(6) 0.0011(7)
C1 0.0166(10) 0.0127(9) 0.0127(9) -0.0039(7) 0.0048(8) -0.0027(7)
C2 0.0179(10) 0.0114(9) 0.0139(9) -0.0013(7) 0.0041(8) 0.0022(8)
C3 0.0163(10) 0.0158(10) 0.0149(9) -0.0030(7) 0.0053(8) 0.0011(8)
C4 0.0169(10) 0.0165(10) 0.0131(9) -0.0022(7) 0.0061(8) -0.0006(8)
C5 0.0158(10) 0.0131(9) 0.0139(9) -0.0032(7) 0.0039(8) 0.0000(7)
C6 0.0174(10) 0.0208(11) 0.0177(10) -0.0013(9) 0.0059(9) -0.0042(9)
C7 0.0279(12) 0.0159(10) 0.0191(10) 0.0028(8) 0.0073(10) 0.0055(9)
C8 0.0175(11) 0.0260(12) 0.0223(11) -0.0011(10) 0.0056(9) 0.0055(9)
C9 0.0234(12) 0.0229(12) 0.0182(10) 0.0026(9) 0.0088(9) -0.0007(9)
C10 0.0203(11) 0.0220(11) 0.0154(10) -0.0001(9) 0.0012(9) 0.0036(9)
C11 0.0159(10) 0.0157(10) 0.0159(9) -0.0032(8) 0.0042(8) -0.0052(8)
C12 0.0171(10) 0.0141(9) 0.0171(10) -0.0022(8) 0.0045(8) -0.0052(8)
C13 0.0212(11) 0.0197(10) 0.0161(10) -0.0017(8) 0.0064(8) -0.0094(8)
C14 0.0169(10) 0.0245(11) 0.0190(10) -0.0047(9) 0.0083(8) -0.0073(9)
C15 0.0117(9) 0.0208(10) 0.0174(10) -0.0036(8) 0.0021(8) -0.0032(8)
C16 0.0195(11) 0.0219(11) 0.0155(10) -0.0023(8) 0.0060(8) -0.0044(9)
C17 0.0230(11) 0.0156(11) 0.0271(12) -0.0029(9) 0.0065(10) -0.0035(9)
C18 0.0348(13) 0.0269(12) 0.0210(11) 0.0033(9) 0.0074(10) -0.0129(10)
C19 0.0222(12) 0.0401(15) 0.0313(13) -0.0118(11) 0.0168(11) -0.0100(11)
C20 0.0168(11) 0.0278(12) 0.0279(12) -0.0031(10) 0.0029(9) 0.0019(9)
C21 0.0185(10) 0.0148(10) 0.0144(9) 0.0025(8) 0.0052(8) 0.0010(8)
C22 0.0268(12) 0.0201(11) 0.0156(10) 0.0037(9) 0.0083(9) -0.0013(9)
C23 0.0291(13) 0.0264(12) 0.0199(11) 0.0016(9) 0.0154(10) -0.0035(10)
C24 0.0219(11) 0.0224(11) 0.0180(10) -0.0007(8) 0.0112(9) 0.0012(9)
C25 0.0156(10) 0.0166(10) 0.0167(10) -0.0004(8) 0.0070(8) 0.0007(8)
C26 0.0207(11) 0.0207(11) 0.0211(11) 0.0045(9) 0.0060(9) 0.0043(9)
C27 0.0258(12) 0.0132(10) 0.0205(11) 0.0002(8) 0.0081(9) -0.0015(9)
C28 0.0249(12) 0.0167(10) 0.0222(11) 0.0003(8) 0.0107(10) 0.0037(9)
C29 0.0148(10) 0.0254(12) 0.0238(11) -0.0023(9) 0.0056(9) 0.0012(9)

loop_
_atom_type_symbol
_atom_type_description
_atom_type_scat_dispersion_real
_atom_type_scat_dispersion_imag
_atom_type_scat_source
C C 0.0033 0.0016 'International Tables Vol C Tables 4.2.6.8 and 6.1.1.4'
H H 0.0000 0.0000 'International Tables Vol C Tables 4.2.6.8 and 6.1.1.4'
N N 0.0061 0.0033 'International Tables Vol C Tables 4.2.6.8 and 6.1.1.4'
O O 0.0106 0.0060 'International Tables Vol C Tables 4.2.6.8 and 6.1.1.4'
Br Br -0.2901 2.4595 'International Tables Vol C Tables 4.2.6.8 and 6.1.1.4'
Th Th -7.2400 8.8979 'International Tables Vol C Tables 4.2.6.8 and 6.1.1.4'

loop_
_geom_angle_atom_site_label_1
_geom_angle_atom_site_label_2
_geom_angle_atom_site_label_3
_geom_angle
Cnt1 Th1 Br1 103.1
Cnt1 Th1 O1 113.4
Cnt2 Th1 Br1 102.1
Cnt2 Th1 O1 107.3
Cnt1 Th1 Cnt2 129.0
O1 Th1 C15 99.10(6)
O1 Th1 C1 91.27(6)
C15 Th1 C1 135.81(6)
O1 Th1 C2 93.03(6)
C15 Th1 C2 106.71(6)
C1 Th1 C2 29.45(6)
O1 Th1 C11 81.77(6)
C15 Th1 C11 29.50(6)
C1 Th1 C11 159.69(6)
C2 Th1 C11 131.41(6)
O1 Th1 C12 96.98(6)
C15 Th1 C12 48.59(6)
C1 Th1 C12 169.84(6)
C2 Th1 C12 154.52(6)
C11 Th1 C12 29.28(6)
O1 Th1 C13 125.98(6)
C15 Th1 C13 48.52(6)
C1 Th1 C13 142.72(6)
C2 Th1 C13 133.04(6)
C11 Th1 C13 48.27(6)
C12 Th1 C13 29.29(6)
O1 Th1 C14 127.72(6)
C15 Th1 C14 29.54(6)
C1 Th1 C14 129.35(6)
C2 Th1 C14 107.97(6)
C11 Th1 C14 48.28(6)
C12 Th1 C14 48.14(6)
C13 Th1 C14 29.03(6)
O1 Th1 Br1 95.55(4)
C15 Th1 Br1 127.78(4)
C1 Th1 Br1 93.27(4)
C2 Th1 Br1 122.26(4)
C11 Th1 Br1 106.33(4)
C12 Th1 Br1 80.08(4)
C13 Th1 Br1 82.83(5)
C14 Th1 Br1 110.70(5)
O1 Th1 C5 117.32(6)
C15 Th1 C5 133.93(6)
C1 Th1 C5 29.31(6)
C2 Th1 C5 48.04(6)
C11 Th1 C5 160.29(6)
C12 Th1 C5 140.64(6)
C13 Th1 C5 115.04(6)
C14 Th1 C5 112.03(6)
Br1 Th1 C5 78.05(4)
O1 Th1 C3 120.19(6)
C15 Th1 C3 90.88(6)
C1 Th1 C3 48.06(6)
C2 Th1 C3 29.12(6)
C11 Th1 C3 120.28(6)
C12 Th1 C3 130.20(6)
C13 Th1 C3 104.34(6)
C14 Th1 C3 82.15(6)
Br1 Th1 C3 123.23(4)
C5 Th1 C3 47.41(6)
O1 Th1 C4 137.99(6)
C15 Th1 C4 105.42(6)
C1 Th1 C4 47.75(6)
C2 Th1 C4 47.56(6)
C11 Th1 C4 132.58(6)
C12 Th1 C4 124.82(6)
C13 Th1 C4 95.56(6)
C14 Th1 C4 84.85(6)
Br1 Th1 C4 95.65(4)
C5 Th1 C4 28.58(6)
C3 Th1 C4 28.46(6)
N1 O1 Th1 162.20(12)
O1 N1 C21 108.50(14)
O1 N1 C25 109.05(14)
C21 N1 C25 118.72(15)
C2 C1 C5 107.70(18)
C2 C1 C6 127.03(18)
C5 C1 C6 125.04(18)
C2 C1 Th1 75.51(11)
C5 C1 Th1 77.83(11)
C6 C1 Th1 117.28(13)
C1 C2 C3 108.25(17)
C1 C2 C7 126.83(19)
C3 C2 C7 123.79(19)
C1 C2 Th1 75.04(11)
C3 C2 Th1 78.29(11)
C7 C2 Th1 122.72(13)
C4 C3 C2 107.78(18)
C4 C3 C8 127.21(19)
C2 C3 C8 123.36(19)
C4 C3 Th1 76.80(11)
C2 C3 Th1 72.60(11)
C8 C3 Th1 127.87(14)
C3 C4 C5 108.40(18)
C3 C4 C9 127.67(19)
C5 C4 C9 123.47(19)
C3 C4 Th1 74.75(11)
C5 C4 Th1 74.10(11)
C9 C4 Th1 123.38(14)
C4 C5 C1 107.87(18)
C4 C5 C10 124.96(19)
C1 C5 C10 126.42(19)
C4 C5 Th1 77.32(11)
C1 C5 Th1 72.86(11)
C10 C5 Th1 123.59(13)
C12 C11 C15 108.21(18)
C12 C11 C16 125.71(19)
C15 C11 C16 125.94(19)
C12 C11 Th1 75.86(11)
C15 C11 Th1 74.26(11)
C16 C11 Th1 119.46(13)
C11 C12 C13 107.79(18)
C11 C12 C17 125.45(19)
C13 C12 C17 126.4(2)
C11 C12 Th1 74.86(11)
C13 C12 Th1 75.46(11)
C17 C12 Th1 121.42(14)
C14 C13 C12 108.23(18)
C14 C13 C18 125.5(2)
C12 C13 C18 126.1(2)
C14 C13 Th1 75.65(12)
C12 C13 Th1 75.24(11)
C18 C13 Th1 118.97(14)
C13 C14 C15 108.00(18)
C13 C14 C19 124.9(2)
C15 C14 C19 125.8(2)
C13 C14 Th1 75.31(12)
C15 C14 Th1 73.48(11)
C19 C14 Th1 127.34(15)
C11 C15 C14 107.71(19)
C11 C15 C20 125.56(19)
C14 C15 C20 126.45(19)
C11 C15 Th1 76.24(11)
C14 C15 Th1 76.98(12)
C20 C15 Th1 117.83(14)
N1 C21 C26 106.82(16)
N1 C21 C22 106.61(16)
C26 C21 C22 107.68(17)
N1 C21 C27 115.70(17)
C26 C21 C27 109.12(18)
C22 C21 C27 110.57(17)
C23 C22 C21 112.93(18)
C24 C23 C22 109.31(18)
C23 C24 C25 114.23(18)
N1 C25 C28 106.96(17)
N1 C25 C29 115.96(17)
C28 C25 C29 108.49(18)
N1 C25 C24 106.10(17)
C28 C25 C24 107.39(17)
C29 C25 C24 111.54(18)

loop_
_geom_bond_atom_site_label_1
_geom_bond_atom_site_label_2
_geom_bond_distance
Th1 Cnt1 2.567
Th1 Cnt2 2.535
Th1 O1 2.1134(13)
Th1 C15 2.778(2)
Th1 C1 2.7858(19)
Th1 C2 2.7918(19)
Th1 C11 2.8038(19)
Th1 C12 2.817(2)
Th1 C13 2.819(2)
Th1 C14 2.824(2)
Th1 Br1 2.8311(2)
Th1 C5 2.8498(19)
Th1 C3 2.865(2)
Th1 C4 2.891(2)
O1 N1 1.444(2)
N1 C21 1.490(3)
N1 C25 1.495(3)
C1 C2 1.418(3)
C1 C5 1.427(3)
C1 C6 1.503(3)
C2 C3 1.424(3)
C2 C7 1.507(3)
C3 C4 1.415(3)
C3 C8 1.502(3)
C4 C5 1.418(3)
C4 C9 1.509(3)
C5 C10 1.499(3)
C11 C12 1.421(3)
C11 C15 1.421(3)
C11 C16 1.503(3)
C12 C13 1.425(3)
C12 C17 1.501(3)
C13 C14 1.414(3)
C13 C18 1.506(3)
C14 C15 1.429(3)
C14 C19 1.506(3)
C15 C20 1.505(3)
C21 C26 1.532(3)
C21 C22 1.537(3)
C21 C27 1.537(3)
C22 C23 1.521(3)
C23 C24 1.518(3)
C24 C25 1.539(3)
C25 C28 1.528(3)
C25 C29 1.537(3)
